data_4112778
loop_
_publ_author_name
'Juzo Nakayama'
'Satoshi Aoki'
'Jun Takayama'
'Akira Sakamoto'
'Yoshiaki Sugihara'
'Akihiko Ishii'

_publ_contact_author_address
;
Department of Chemistry, Faculty of Science, Saitama University, Sakura-ku,
Saitama, Saitama 338-8570, Japan
;
_publ_contact_author_email 'nakaj@post.saitama-u.ac.jp '
_publ_contact_author_fax '+81-48-858-3700 '
_publ_contact_author_name 'Dr. Juzo Nakayama '
_publ_contact_author_phone '+81-48-858-3390 '
_publ_section_title
;
 Reversible Disulfur Monoxide (S2O)-Forming Retro-Diels-Alder Reaction.
 Disproportionation of S2O to Trithio-Ozone (S3) and Sulfur Dioxide (SO2)
 and Reactivities of S2O and S3
;
_journal_name_full 'Journal of the American Chemical Society'
_journal_page_first 9085
_journal_page_last 9093
_journal_paper_doi 10.1021/ja047729i
_journal_volume 126
_journal_year 2004
_chemical_compound_source 'Local laboratory'
_chemical_formula_moiety 'C12 H20 O2 S3 '
_chemical_formula_sum 'C12 H20 O2 S3'
_chemical_formula_weight 292.482
_chemical_name_systematic
;
 ?
;
_space_group_IT_number 61
_symmetry_cell_setting orthorhombic
_symmetry_space_group_name_Hall '-P 2ac 2ab'
_symmetry_space_group_name_H-M 'P b c a'
_audit_creation_method maXus
_cell_angle_alpha 90.00
_cell_angle_beta 90.00
_cell_angle_gamma 90.00
_cell_formula_units_Z 8
_cell_length_a 8.5690(14)
_cell_length_b 11.644(2)
_cell_length_c 27.952(5)
_cell_measurement_temperature 298
_cell_volume 2789.0(8)
_computing_cell_refinement 'HKL Scalepack'
_computing_data_collection 'DIP Image plate'
_computing_data_reduction 'maXus (Mackay et al., 1999)'
_computing_structure_refinement 'SHELXL-97 (Sheldrick, 1997)'
_diffrn_measured_fraction_theta_full 0.923
_diffrn_measured_fraction_theta_max 0.923
_diffrn_measurement_device 'DIP Image plate'
_diffrn_measurement_method IP
_diffrn_radiation_source 'fine-focus sealed tube'
_diffrn_radiation_type ' MoK\a'
_diffrn_radiation_wavelength_id all
_diffrn_reflns_limit_h_max 10
_diffrn_reflns_limit_h_min 0
_diffrn_reflns_limit_k_max 14
_diffrn_reflns_limit_k_min 0
_diffrn_reflns_limit_l_max 35
_diffrn_reflns_limit_l_min 0
_diffrn_reflns_number 3208
_diffrn_reflns_theta_full 27.02
_diffrn_reflns_theta_max 27.02
_diffrn_reflns_theta_min 0.00
_exptl_absorpt_coefficient_mu 0.520
_exptl_absorpt_correction_type none
_exptl_crystal_colour Colourless
_exptl_crystal_density_diffrn 1.393
_exptl_crystal_description Cube
_refine_diff_density_max 0.706
_refine_diff_density_min -0.453
_refine_diff_density_rms 0.100
_refine_ls_extinction_coef 0.0011(5)
_refine_ls_extinction_expression Fc^*^=kFc[1+0.001xFc^2^\l^3^/sin(2\q)]^-1/4^
_refine_ls_extinction_method SHELXL
_refine_ls_goodness_of_fit_ref 1.002
_refine_ls_hydrogen_treatment refxyz
_refine_ls_matrix_type full
_refine_ls_number_parameters 155
_refine_ls_number_reflns 2819
_refine_ls_number_restraints 0
_refine_ls_restrained_S_all 1.002
_refine_ls_R_factor_all 0.1302
_refine_ls_R_factor_gt 0.0742
_refine_ls_shift/su_max 0.000
_refine_ls_shift/su_mean 0.000
_refine_ls_structure_factor_coef Fsqd
_refine_ls_weighting_details 'calc w=1/[\s^2^(Fo^2^)+(0.0850P)^2^+0.0000P] where P=(Fo^2^+2Fc^2^)/3'
_refine_ls_weighting_scheme calc
_refine_ls_wR_factor_gt 0.1764
_refine_ls_wR_factor_ref 0.1951
_reflns_number_gt 1522
_reflns_number_total 2819
_reflns_threshold_expression >2sigma(I)
_cod_data_source_file ja047729isi20040420_052438.cif
_cod_data_source_block global
_cod_original_sg_symbol_H-M 'P b c a '
_cod_original_formula_sum 'C12 H20 O2 S3 '
_cod_database_code 4112778

loop_
_symmetry_equiv_pos_as_xyz
+X,+Y,+Z
-X,-Y,-Z
'-X+ 1/2,-Y,+Z+ 1/2'
'+X+ 1/2,+Y,-Z+ 1/2'
'+X+ 1/2,-Y+ 1/2,-Z'
'-X+ 1/2,+Y+ 1/2,+Z'
'-X,+Y+ 1/2,-Z+ 1/2'
'+X,-Y+ 1/2,+Z+ 1/2'

loop_
_atom_site_label
_atom_site_type_symbol
_atom_site_fract_x
_atom_site_fract_y
_atom_site_fract_z
_atom_site_U_iso_or_equiv
_atom_site_adp_type
_atom_site_occupancy
_atom_site_symmetry_multiplicity
_atom_site_calc_flag
_atom_site_refinement_flags
S1 S 0.09228(16) 0.27232(13) 0.20988(4) 0.0428(4) Uani 1 1 d .
S2 S 0.32538(14) 0.08870(14) 0.18462(5) 0.0441(4) Uani 1 1 d .
S3 S 0.12085(15) 0.02205(12) 0.21575(4) 0.0416(4) Uani 1 1 d .
C2 C 0.1143(5) 0.1978(5) 0.12315(16) 0.0343(11) Uani 1 1 d .
C3 C -0.0168(5) 0.1443(4) 0.14081(15) 0.0323(11) Uani 1 1 d .
C4 C -0.0075(5) 0.1379(4) 0.19497(16) 0.0327(11) Uani 1 1 d .
C1 C 0.2231(6) 0.2254(5) 0.16371(17) 0.0370(12) Uani 1 1 d .
O2 O 0.3608(4) 0.0230(4) 0.13956(14) 0.0609(12) Uani 1 1 d .
C5 C -0.1678(5) 0.0936(5) 0.12006(16) 0.0335(11) Uani 1 1 d .
O1 O 0.1705(4) 0.2651(4) 0.25739(12) 0.0557(11) Uani 1 1 d .
C6 C 0.1637(5) 0.2343(5) 0.07270(16) 0.0354(12) Uani 1 1 d .
C11 C 0.3088(5) 0.3113(5) 0.07394(18) 0.0405(13) Uani 1 1 d .
C12 C 0.2057(6) 0.1311(5) 0.04116(18) 0.0493(15) Uani 1 1 d .
C10 C 0.0345(6) 0.3096(5) 0.0496(2) 0.0482(14) Uani 1 1 d .
C9 C -0.1550(6) 0.0439(5) 0.06954(16) 0.0451(14) Uani 1 1 d .
C8 C -0.2933(6) 0.1886(5) 0.1206(2) 0.0511(15) Uani 1 1 d .
C7 C -0.2274(7) -0.0054(5) 0.1513(2) 0.0528(16) Uani 1 1 d .
H4 H -0.1089 0.1289 0.2091 0.039 Uiso 1 1 d R
H1 H 0.2999 0.2820 0.1553 0.044 Uiso 1 1 d R
H11A H 0.3368 0.3324 0.0419 0.049 Uiso 1 1 d R
H11B H 0.3941 0.2711 0.0886 0.049 Uiso 1 1 d R
H11C H 0.2858 0.3793 0.0921 0.049 Uiso 1 1 d R
H12A H 0.2361 0.1583 0.0101 0.059 Uiso 1 1 d R
H12B H 0.1167 0.0815 0.0381 0.059 Uiso 1 1 d R
H12C H 0.2905 0.0892 0.0553 0.059 Uiso 1 1 d R
H10A H 0.0666 0.3321 0.0180 0.058 Uiso 1 1 d R
H10B H 0.0175 0.3768 0.0687 0.058 Uiso 1 1 d R
H10C H -0.0605 0.2661 0.0476 0.058 Uiso 1 1 d R
H9A H -0.2554 0.0146 0.0603 0.054 Uiso 1 1 d R
H9B H -0.0800 -0.0173 0.0691 0.054 Uiso 1 1 d R
H9C H -0.1235 0.1027 0.0475 0.054 Uiso 1 1 d R
H8A H -0.3893 0.1592 0.1078 0.061 Uiso 1 1 d R
H8B H -0.2585 0.2521 0.1015 0.061 Uiso 1 1 d R
H8C H -0.3096 0.2138 0.1529 0.061 Uiso 1 1 d R
H7A H -0.3215 -0.0359 0.1377 0.063 Uiso 1 1 d R
H7B H -0.2482 0.0222 0.1830 0.063 Uiso 1 1 d R
H7C H -0.1495 -0.0646 0.1526 0.063 Uiso 1 1 d R

loop_
_atom_site_aniso_label
_atom_site_aniso_U_11
_atom_site_aniso_U_22
_atom_site_aniso_U_33
_atom_site_aniso_U_23
_atom_site_aniso_U_13
_atom_site_aniso_U_12
S1 0.0523(8) 0.0502(9) 0.0260(7) -0.0039(6) -0.0006(6) -0.0028(7)
S2 0.0310(7) 0.0648(11) 0.0365(7) 0.0038(7) -0.0084(5) 0.0016(7)
S3 0.0402(7) 0.0532(9) 0.0315(7) 0.0093(6) -0.0029(6) 0.0046(7)
C2 0.030(2) 0.052(3) 0.021(2) 0.000(2) -0.0011(19) 0.006(2)
C3 0.031(2) 0.047(3) 0.019(2) 0.001(2) 0.0008(19) 0.005(2)
C4 0.028(2) 0.046(3) 0.024(2) 0.002(2) 0.0040(19) 0.003(2)
C1 0.034(3) 0.047(3) 0.030(3) 0.002(2) -0.002(2) -0.008(2)
O2 0.047(2) 0.083(3) 0.052(3) -0.008(2) 0.0011(19) 0.010(2)
C5 0.024(2) 0.048(3) 0.028(2) -0.005(2) -0.0026(19) -0.001(2)
O1 0.076(3) 0.070(3) 0.0212(18) -0.0088(19) -0.0123(18) -0.010(2)
C6 0.033(3) 0.049(3) 0.024(2) 0.008(2) 0.0010(19) -0.002(2)
C11 0.034(3) 0.053(3) 0.035(3) 0.007(3) 0.004(2) -0.005(2)
C12 0.052(3) 0.060(4) 0.036(3) -0.006(3) 0.019(3) -0.004(3)
C10 0.036(3) 0.067(4) 0.042(3) 0.017(3) -0.003(2) -0.001(3)
C9 0.039(3) 0.067(4) 0.029(3) -0.011(3) 0.001(2) -0.009(3)
C8 0.026(3) 0.067(4) 0.061(4) -0.009(3) -0.004(2) 0.009(3)
C7 0.051(3) 0.069(4) 0.039(3) 0.004(3) -0.002(3) -0.018(3)

loop_
_atom_type_symbol
_atom_type_description
_atom_type_scat_dispersion_real
_atom_type_scat_dispersion_imag
_atom_type_scat_source
C C 0.0033 0.0016 'International Tables Vol C Tables 4.2.6.8 and 6.1.1.4'
H H 0.0000 0.0000 'International Tables Vol C Tables 4.2.6.8 and 6.1.1.4'
O O 0.0106 0.0060 'International Tables Vol C Tables 4.2.6.8 and 6.1.1.4'
S S 0.1246 0.1234 'International Tables Vol C Tables 4.2.6.8 and 6.1.1.4'

loop_
_diffrn_radiation_wavelength
0.71073

loop_
_geom_angle_atom_site_label_1
_geom_angle_atom_site_label_2
_geom_angle_atom_site_label_3
_geom_angle
O1 S1 C1 110.1(2)
O1 S1 C4 111.4(2)
C1 S1 C4 82.4(2)
O2 S2 C1 105.1(2)
O2 S2 S3 109.05(18)
C1 S2 S3 92.97(16)
C4 S3 S2 95.57(16)
C3 C2 C1 109.4(4)
C3 C2 C6 132.9(4)
C1 C2 C6 117.6(4)
C2 C3 C4 109.7(4)
C2 C3 C5 136.6(4)
C4 C3 C5 113.7(4)
C3 C4 S1 102.1(3)
C3 C4 S3 112.5(3)
S1 C4 S3 106.1(2)
C2 C1 S1 102.7(3)
C2 C1 S2 109.7(4)
S1 C1 S2 108.7(3)
C9 C5 C7 105.4(4)
C9 C5 C3 115.7(4)
C7 C5 C3 110.8(4)
C9 C5 C8 109.2(4)
C7 C5 C8 107.5(4)
C3 C5 C8 107.9(4)
C2 C6 C12 112.1(4)
C2 C6 C11 111.4(4)
C12 C6 C11 106.3(4)
C2 C6 C10 110.0(4)
C12 C6 C10 111.8(4)
C11 C6 C10 104.9(4)
C3 C4 H4 111.5
S1 C4 H4 114.9
S3 C4 H4 109.5
C2 C1 H1 112.8
S1 C1 H1 113.3
S2 C1 H1 109.4
C6 C11 H11A 109.3
C6 C11 H11B 109.9
H11A C11 H11B 109.5
C6 C11 H11C 109.1
H11A C11 H11C 109.5
H11B C11 H11C 109.5
C6 C12 H12A 109.0
C6 C12 H12B 109.6
H12A C12 H12B 109.4
C6 C12 H12C 109.8
H12A C12 H12C 109.5
H12B C12 H12C 109.5
C6 C10 H10A 109.4
C6 C10 H10B 109.7
H10A C10 H10B 109.5
C6 C10 H10C 109.3
H10A C10 H10C 109.5
H10B C10 H10C 109.5
C5 C9 H9A 108.6
C5 C9 H9B 109.8
H9A C9 H9B 109.5
C5 C9 H9C 110.0
H9A C9 H9C 109.5
H9B C9 H9C 109.5
C5 C8 H8A 109.8
C5 C8 H8B 109.3
H8A C8 H8B 109.5
C5 C8 H8C 109.3
H8A C8 H8C 109.5
H8B C8 H8C 109.5
C5 C7 H7A 109.5
C5 C7 H7B 109.7
H7A C7 H7B 109.5
C5 C7 H7C 109.3
H7A C7 H7C 109.5
H7B C7 H7C 109.5

loop_
_geom_bond_atom_site_label_1
_geom_bond_atom_site_label_2
_geom_bond_distance
S1 O1 1.490(3)
S1 C1 1.794(5)
S1 C4 1.832(5)
S2 O2 1.504(4)
S2 C1 1.909(5)
S2 S3 2.1050(19)
S3 C4 1.834(5)
C2 C3 1.376(7)
C2 C1 1.503(6)
C2 C6 1.532(6)
C3 C4 1.518(6)
C3 C5 1.536(6)
C5 C9 1.530(6)
C5 C7 1.533(7)
C5 C8 1.543(7)
C6 C12 1.533(7)
C6 C11 1.534(7)
C6 C10 1.553(7)
C4 H4 0.9601
C1 H1 0.9599
C11 H11A 0.9598
C11 H11B 0.9600
C11 H11C 0.9601
C12 H12A 0.9601
C12 H12B 0.9600
C12 H12C 0.9598
C10 H10A 0.9599
C10 H10B 0.9599
C10 H10C 0.9599
C9 H9A 0.9601
C9 H9B 0.9599
C9 H9C 0.9599
C8 H8A 0.9601
C8 H8B 0.9598
C8 H8C 0.9599
C7 H7A 0.9599
C7 H7B 0.9601
C7 H7C 0.9601
